data_7106257
loop_
_publ_author_name
'Christer B. Aakeroy'
'Prashant D. Chopade'
'Claudia Ganser'
'John Desper'

_publ_section_title
;
 Facile synthesis and supramolecular chemistry of hydrogen bond/halogen
 bond-driven multi-tasking tectons
;
_journal_name_full Chem.Commun.
_journal_page_first 4688
_journal_paper_doi 10.1039/c1cc10436e
_journal_volume 47
_journal_year 2011
_chemical_formula_moiety
;
C4 H3 Br2 N3, C7 H Br F4 O2
;
_chemical_formula_sum 'C11 H4 Br3 F4 N3 O2'
_chemical_formula_weight 525.90
_chemical_name_common 'PC-4-7d 2-amino-3,5-dibromopyrazine, 4-Br-F4-PhCOOH'
_chemical_name_systematic
;
PC-4-7d 2-amino-3,5-dibromopyrazine, 4-Br-F4-PhCOOH
;
_space_group_IT_number 14
_symmetry_cell_setting monoclinic
_symmetry_space_group_name_Hall '-P 2yn'
_symmetry_space_group_name_H-M 'P 1 21/n 1'
_atom_sites_solution_hydrogens geom
_atom_sites_solution_primary direct
_atom_sites_solution_secondary difmap
_audit_creation_method SHELXL-97
_cell_angle_alpha 90.00
_cell_angle_beta 109.743(6)
_cell_angle_gamma 90.00
_cell_formula_units_Z 12
_cell_length_a 15.2443(14)
_cell_length_b 13.9577(16)
_cell_length_c 21.995(3)
_cell_measurement_reflns_used 3769
_cell_measurement_temperature 120(2)
_cell_measurement_theta_max 26.86
_cell_measurement_theta_min 3.08
_cell_volume 4404.9(9)
_computing_cell_refinement 'Bruker SAINT'
_computing_data_collection 'Bruker APEX2'
_computing_data_reduction 'Bruker SAINT'
_computing_molecular_graphics 'Bruker SHELXTL'
_computing_publication_material 'Bruker SHELXTL'
_computing_structure_refinement 'SHELXL-97 (Sheldrick, 2008)'
_computing_structure_solution 'SHELXS-97 (Sheldrick, 2008)'
_diffrn_ambient_temperature 120(2)
_diffrn_measured_fraction_theta_full 0.991
_diffrn_measured_fraction_theta_max 0.991
_diffrn_measurement_device_type 'Bruker APEX-II CCD'
_diffrn_measurement_method '\f and \w scans'
_diffrn_radiation_monochromator graphite
_diffrn_radiation_source 'fine-focus sealed tube'
_diffrn_radiation_type MoK\a
_diffrn_radiation_wavelength 0.71073
_diffrn_reflns_av_R_equivalents 0.1747
_diffrn_reflns_av_sigmaI/netI 0.1609
_diffrn_reflns_limit_h_max 21
_diffrn_reflns_limit_h_min -21
_diffrn_reflns_limit_k_max 19
_diffrn_reflns_limit_k_min -18
_diffrn_reflns_limit_l_max 30
_diffrn_reflns_limit_l_min -30
_diffrn_reflns_number 45126
_diffrn_reflns_theta_full 29.57
_diffrn_reflns_theta_max 29.57
_diffrn_reflns_theta_min 1.76
_exptl_absorpt_coefficient_mu 8.298
_exptl_absorpt_correction_T_max 0.4908
_exptl_absorpt_correction_T_min 0.2047
_exptl_absorpt_correction_type multi-scan
_exptl_absorpt_process_details SADABS
_exptl_crystal_colour colourless
_exptl_crystal_density_diffrn 2.379
_exptl_crystal_density_method 'not measured'
_exptl_crystal_description rod
_exptl_crystal_F_000 2976
_exptl_crystal_size_max 0.28
_exptl_crystal_size_mid 0.14
_exptl_crystal_size_min 0.10
_refine_diff_density_max 9.959
_refine_diff_density_min -3.595
_refine_diff_density_rms 0.691
_refine_ls_extinction_method none
_refine_ls_goodness_of_fit_ref 1.808
_refine_ls_hydrogen_treatment constr
_refine_ls_matrix_type full
_refine_ls_number_parameters 298
_refine_ls_number_reflns 12261
_refine_ls_number_restraints 198
_refine_ls_restrained_S_all 1.797
_refine_ls_R_factor_all 0.2491
_refine_ls_R_factor_gt 0.1678
_refine_ls_shift/su_max 0.000
_refine_ls_shift/su_mean 0.000
_refine_ls_structure_factor_coef Fsqd
_refine_ls_weighting_details 'calc w=1/[\s^2^(Fo^2^)+(0.1000P)^2^+0.0000P] where P=(Fo^2^+2Fc^2^)/3'
_refine_ls_weighting_scheme calc
_refine_ls_wR_factor_gt 0.3734
_refine_ls_wR_factor_ref 0.3995
_reflns_number_gt 6482
_reflns_number_total 12261
_reflns_threshold_expression >2sigma(I)
_cod_data_source_file c1cc10436e.txt
_cod_data_source_block pc1020m
_cod_original_cell_volume 4405.0(8)
_cod_original_sg_symbol_H-M P2(1)/n
_cod_database_code 7106257

loop_
_symmetry_equiv_pos_as_xyz
'x, y, z'
'-x+1/2, y+1/2, -z+1/2'
'-x, -y, -z'
'x-1/2, -y-1/2, z-1/2'

loop_
_atom_site_label
_atom_site_type_symbol
_atom_site_fract_x
_atom_site_fract_y
_atom_site_fract_z
_atom_site_U_iso_or_equiv
_atom_site_adp_type
_atom_site_occupancy
_atom_site_symmetry_multiplicity
_atom_site_calc_flag
_atom_site_refinement_flags
_atom_site_disorder_assembly
_atom_site_disorder_group
Br1_1 Br 0.33893(13) 0.01156(15) 0.33674(11) 0.0339(5) Uani 1 1 d . . .
Br2_1 Br 0.34715(13) 0.40344(16) 0.36468(12) 0.0374(6) Uani 1 1 d . . .
Br3_1 Br -0.47381(11) 0.20640(16) 0.35990(9) 0.0257(5) Uani 1 1 d . . .
N11_1 N 0.1496(8) 0.2038(10) 0.3639(5) 0.0211(13) Uani 1 1 d DU . .
C12_1 C 0.1908(9) 0.1189(11) 0.3574(3) 0.0211(13) Uani 1 1 d D . .
N12_1 N 0.1465(9) 0.0354(10) 0.3559(5) 0.0211(13) Uani 1 1 d D . .
H12A_1 H 0.0905 0.0348 0.3592 0.025 Uiso 1 1 calc R . .
H12B_1 H 0.1734 -0.0188 0.3517 0.025 Uiso 1 1 calc R . .
C13_1 C 0.2805(9) 0.1250(12) 0.3524(5) 0.0211(13) Uani 1 1 d D . .
N14_1 N 0.3266(9) 0.2058(10) 0.3537(5) 0.0211(13) Uani 1 1 d D . .
C15_1 C 0.2821(9) 0.2844(12) 0.3601(5) 0.0211(13) Uani 1 1 d D . .
C16_1 C 0.1948(10) 0.2843(12) 0.3651(5) 0.0211(13) Uani 1 1 d D . .
H16_1 H 0.1667 0.3434 0.3696 0.025 Uiso 1 1 calc R . .
C21_1 C -0.1648(9) 0.1716(10) 0.3651(3) 0.0286(9) Uani 1 1 d D . .
C22_1 C -0.2294(9) 0.0997(11) 0.3467(3) 0.0286(9) Uani 1 1 d D . .
F22_1 F -0.2032(7) 0.0128(7) 0.3302(4) 0.0286(9) Uani 1 1 d D . .
C23_1 C -0.3216(9) 0.1103(11) 0.3437(4) 0.0286(9) Uani 1 1 d D . .
F23_1 F -0.3798(6) 0.0350(8) 0.3248(4) 0.0286(9) Uani 1 1 d D . .
C24_1 C -0.3512(10) 0.1954(11) 0.3595(4) 0.0286(9) Uani 1 1 d D . .
C25_1 C -0.2902(9) 0.2696(11) 0.3782(4) 0.0286(9) Uani 1 1 d D . .
F25_1 F -0.3164(6) 0.3547(7) 0.3943(4) 0.0286(9) Uani 1 1 d D . .
C26_1 C -0.1997(9) 0.2591(11) 0.3811(4) 0.0286(9) Uani 1 1 d D . .
F26_1 F -0.1422(6) 0.3331(8) 0.3996(4) 0.0286(9) Uani 1 1 d D . .
C27_1 C -0.0645(9) 0.1596(10) 0.3686(3) 0.0286(9) Uani 1 1 d D . .
O21_1 O -0.0230(8) 0.2308(9) 0.3597(6) 0.0286(9) Uani 1 1 d D . .
H21_1 H 0.0309 0.2152 0.3611 0.034 Uiso 1 1 calc R . .
O22_1 O -0.0315(8) 0.0755(9) 0.3807(6) 0.0286(9) Uani 1 1 d D . .
Br4_2 Br 0.54786(13) 0.35417(15) 0.20972(11) 0.0317(5) Uani 1 1 d . . .
Br5_2 Br 0.51768(12) -0.03219(15) 0.15810(10) 0.0302(5) Uani 1 1 d . . .
Br6_2 Br -0.28988(11) 0.16709(14) 0.18725(8) 0.0216(4) Uani 1 1 d . . .
N11_2 N 0.3344(8) 0.1616(10) 0.1908(5) 0.0225(13) Uani 1 1 d DU . .
C12_2 C 0.3866(9) 0.2448(11) 0.2005(4) 0.0225(13) Uani 1 1 d D . .
N12_2 N 0.3491(10) 0.3268(10) 0.2143(6) 0.0225(13) Uani 1 1 d D . .
H12A_2 H 0.2927 0.3262 0.2168 0.027 Uiso 1 1 calc R . .
H12B_2 H 0.3812 0.3805 0.2207 0.027 Uiso 1 1 calc R . .
C13_2 C 0.4758(9) 0.2404(12) 0.1957(5) 0.0225(13) Uani 1 1 d D . .
N14_2 N 0.5122(9) 0.1598(10) 0.1822(5) 0.0225(13) Uani 1 1 d D . .
C15_2 C 0.4602(9) 0.0835(12) 0.1734(5) 0.0225(13) Uani 1 1 d D . .
C16_2 C 0.3727(10) 0.0825(12) 0.1774(6) 0.0225(13) Uani 1 1 d D . .
H16_2 H 0.3386 0.0241 0.1704 0.027 Uiso 1 1 calc R . .
C21_2 C 0.0234(9) 0.1993(11) 0.1983(3) 0.0400(12) Uani 1 1 d D . .
C22_2 C -0.0331(9) 0.2764(12) 0.1981(3) 0.0400(12) Uani 1 1 d D . .
F22_2 F 0.0004(6) 0.3668(8) 0.2007(4) 0.0400(12) Uani 1 1 d D . .
C23_2 C -0.1244(9) 0.2667(12) 0.1953(4) 0.0400(12) Uani 1 1 d D . .
F23_2 F -0.1747(7) 0.3459(8) 0.1953(5) 0.0400(12) Uani 1 1 d D . .
C24_2 C -0.1618(10) 0.1773(12) 0.1926(4) 0.0400(12) Uani 1 1 d D . .
C25_2 C -0.1079(9) 0.1001(12) 0.1928(4) 0.0400(12) Uani 1 1 d D . .
F25_2 F -0.1461(7) 0.0134(8) 0.1900(5) 0.0400(12) Uani 1 1 d D . .
C26_2 C -0.0187(9) 0.1074(11) 0.1955(3) 0.0400(12) Uani 1 1 d D . .
F26_2 F 0.0281(7) 0.0271(8) 0.1954(4) 0.0400(12) Uani 1 1 d D . .
C27_2 C 0.1230(9) 0.2107(11) 0.2014(4) 0.0400(12) Uani 1 1 d D . .
O21_2 O 0.1632(8) 0.1375(10) 0.1917(7) 0.0400(12) Uani 1 1 d D . .
H21_2 H 0.2169 0.1520 0.1921 0.048 Uiso 1 1 calc R . .
O22_2 O 0.1590(8) 0.2930(10) 0.2133(7) 0.0400(12) Uani 1 1 d D . .
Br7_3 Br 0.69658(13) 0.42662(15) 0.02502(11) 0.0313(5) Uani 1 1 d . . .
Br8_3 Br 0.68294(12) 0.03369(15) 0.00855(10) 0.0297(5) Uani 1 1 d . . .
Br9_3 Br -0.12774(11) 0.23035(15) 0.02697(9) 0.0233(4) Uani 1 1 d . . .
N11_3 N 0.4969(8) 0.2324(10) 0.0309(5) 0.0211(13) Uani 1 1 d DU . .
C12_3 C 0.5456(9) 0.3172(11) 0.0335(3) 0.0211(13) Uani 1 1 d D . .
N12_3 N 0.5029(9) 0.3985(10) 0.0416(6) 0.0211(13) Uani 1 1 d D . .
H12A_3 H 0.4470 0.3960 0.0450 0.025 Uiso 1 1 calc R . .
H12B_3 H 0.5310 0.4541 0.0436 0.025 Uiso 1 1 calc R . .
C13_3 C 0.6337(9) 0.3109(12) 0.0275(5) 0.0211(13) Uani 1 1 d D . .
N14_3 N 0.6722(9) 0.2292(10) 0.0197(5) 0.0211(13) Uani 1 1 d D . .
C15_3 C 0.6250(9) 0.1505(12) 0.0174(5) 0.0211(13) Uani 1 1 d D . .
C16_3 C 0.5384(9) 0.1520(12) 0.0229(6) 0.0211(13) Uani 1 1 d D . .
H16_3 H 0.5064 0.0931 0.0209 0.025 Uiso 1 1 calc R . .
C21_3 C 0.1846(9) 0.2665(11) 0.0368(3) 0.0302(10) Uani 1 1 d D . .
C22_3 C 0.1231(9) 0.3419(11) 0.0251(3) 0.0302(10) Uani 1 1 d D . .
F22_3 F 0.1519(6) 0.4304(8) 0.0174(4) 0.0302(10) Uani 1 1 d D . .
C23_3 C 0.0308(9) 0.3310(11) 0.0207(3) 0.0302(10) Uani 1 1 d D . .
F23_3 F -0.0249(6) 0.4084(8) 0.0091(4) 0.0302(10) Uani 1 1 d D . .
C24_3 C -0.0030(10) 0.2427(11) 0.0280(4) 0.0302(10) Uani 1 1 d D . .
C25_3 C 0.0558(9) 0.1655(11) 0.0398(3) 0.0302(10) Uani 1 1 d D . .
F25_3 F 0.0245(7) 0.0777(7) 0.0473(4) 0.0302(10) Uani 1 1 d D . .
C26_3 C 0.1462(9) 0.1757(11) 0.0441(3) 0.0302(10) Uani 1 1 d D . .
F26_3 F 0.2000(6) 0.0978(8) 0.0555(4) 0.0302(10) Uani 1 1 d D . .
C27_3 C 0.2858(9) 0.2780(10) 0.0419(4) 0.0302(10) Uani 1 1 d D . .
O21_3 O 0.3250(8) 0.2071(9) 0.0298(6) 0.0302(10) Uani 1 1 d D . .
H21_3 H 0.3786 0.2223 0.0305 0.036 Uiso 1 1 calc R . .
O22_3 O 0.3209(8) 0.3603(9) 0.0583(6) 0.0302(10) Uani 1 1 d D . .

loop_
_atom_site_aniso_label
_atom_site_aniso_U_11
_atom_site_aniso_U_22
_atom_site_aniso_U_33
_atom_site_aniso_U_23
_atom_site_aniso_U_13
_atom_site_aniso_U_12
Br1_1 0.0244(10) 0.0142(10) 0.0728(15) 0.0031(10) 0.0291(10) 0.0027(8)
Br2_1 0.0192(9) 0.0168(11) 0.0769(15) -0.0082(10) 0.0168(9) -0.0054(8)
Br3_1 0.0116(8) 0.0300(12) 0.0355(10) 0.0033(8) 0.0079(7) 0.0011(7)
N11_1 0.0200(19) 0.020(2) 0.023(2) -0.0003(16) 0.0073(15) -0.0003(15)
C12_1 0.0200(19) 0.020(2) 0.023(2) -0.0003(16) 0.0073(15) -0.0003(15)
N12_1 0.0200(19) 0.020(2) 0.023(2) -0.0003(16) 0.0073(15) -0.0003(15)
C13_1 0.0200(19) 0.020(2) 0.023(2) -0.0003(16) 0.0073(15) -0.0003(15)
N14_1 0.0200(19) 0.020(2) 0.023(2) -0.0003(16) 0.0073(15) -0.0003(15)
C15_1 0.0200(19) 0.020(2) 0.023(2) -0.0003(16) 0.0073(15) -0.0003(15)
C16_1 0.0200(19) 0.020(2) 0.023(2) -0.0003(16) 0.0073(15) -0.0003(15)
C21_1 0.0172(19) 0.020(2) 0.053(3) 0.0025(19) 0.0173(17) 0.0004(16)
C22_1 0.0172(19) 0.020(2) 0.053(3) 0.0025(19) 0.0173(17) 0.0004(16)
F22_1 0.0172(19) 0.020(2) 0.053(3) 0.0025(19) 0.0173(17) 0.0004(16)
C23_1 0.0172(19) 0.020(2) 0.053(3) 0.0025(19) 0.0173(17) 0.0004(16)
F23_1 0.0172(19) 0.020(2) 0.053(3) 0.0025(19) 0.0173(17) 0.0004(16)
C24_1 0.0172(19) 0.020(2) 0.053(3) 0.0025(19) 0.0173(17) 0.0004(16)
C25_1 0.0172(19) 0.020(2) 0.053(3) 0.0025(19) 0.0173(17) 0.0004(16)
F25_1 0.0172(19) 0.020(2) 0.053(3) 0.0025(19) 0.0173(17) 0.0004(16)
C26_1 0.0172(19) 0.020(2) 0.053(3) 0.0025(19) 0.0173(17) 0.0004(16)
F26_1 0.0172(19) 0.020(2) 0.053(3) 0.0025(19) 0.0173(17) 0.0004(16)
C27_1 0.0172(19) 0.020(2) 0.053(3) 0.0025(19) 0.0173(17) 0.0004(16)
O21_1 0.0172(19) 0.020(2) 0.053(3) 0.0025(19) 0.0173(17) 0.0004(16)
O22_1 0.0172(19) 0.020(2) 0.053(3) 0.0025(19) 0.0173(17) 0.0004(16)
Br4_2 0.0275(10) 0.0153(10) 0.0592(13) -0.0075(9) 0.0238(9) -0.0026(8)
Br5_2 0.0118(8) 0.0171(10) 0.0577(13) -0.0066(9) 0.0066(8) 0.0056(7)
Br6_2 0.0099(7) 0.0226(10) 0.0298(9) 0.0004(8) 0.0036(6) 0.0059(7)
N11_2 0.0196(19) 0.022(2) 0.025(2) -0.0010(16) 0.0067(15) 0.0016(16)
C12_2 0.0196(19) 0.022(2) 0.025(2) -0.0010(16) 0.0067(15) 0.0016(16)
N12_2 0.0196(19) 0.022(2) 0.025(2) -0.0010(16) 0.0067(15) 0.0016(16)
C13_2 0.0196(19) 0.022(2) 0.025(2) -0.0010(16) 0.0067(15) 0.0016(16)
N14_2 0.0196(19) 0.022(2) 0.025(2) -0.0010(16) 0.0067(15) 0.0016(16)
C15_2 0.0196(19) 0.022(2) 0.025(2) -0.0010(16) 0.0067(15) 0.0016(16)
C16_2 0.0196(19) 0.022(2) 0.025(2) -0.0010(16) 0.0067(15) 0.0016(16)
C21_2 0.0137(19) 0.022(2) 0.091(4) -0.005(2) 0.026(2) 0.0014(17)
C22_2 0.0137(19) 0.022(2) 0.091(4) -0.005(2) 0.026(2) 0.0014(17)
F22_2 0.0137(19) 0.022(2) 0.091(4) -0.005(2) 0.026(2) 0.0014(17)
C23_2 0.0137(19) 0.022(2) 0.091(4) -0.005(2) 0.026(2) 0.0014(17)
F23_2 0.0137(19) 0.022(2) 0.091(4) -0.005(2) 0.026(2) 0.0014(17)
C24_2 0.0137(19) 0.022(2) 0.091(4) -0.005(2) 0.026(2) 0.0014(17)
C25_2 0.0137(19) 0.022(2) 0.091(4) -0.005(2) 0.026(2) 0.0014(17)
F25_2 0.0137(19) 0.022(2) 0.091(4) -0.005(2) 0.026(2) 0.0014(17)
C26_2 0.0137(19) 0.022(2) 0.091(4) -0.005(2) 0.026(2) 0.0014(17)
F26_2 0.0137(19) 0.022(2) 0.091(4) -0.005(2) 0.026(2) 0.0014(17)
C27_2 0.0137(19) 0.022(2) 0.091(4) -0.005(2) 0.026(2) 0.0014(17)
O21_2 0.0137(19) 0.022(2) 0.091(4) -0.005(2) 0.026(2) 0.0014(17)
O22_2 0.0137(19) 0.022(2) 0.091(4) -0.005(2) 0.026(2) 0.0014(17)
Br7_3 0.0206(9) 0.0172(10) 0.0644(14) -0.0080(9) 0.0252(9) -0.0076(8)
Br8_3 0.0129(8) 0.0156(10) 0.0635(13) 0.0026(9) 0.0169(8) 0.0053(7)
Br9_3 0.0062(7) 0.0289(11) 0.0365(10) 0.0006(8) 0.0092(6) -0.0011(7)
N11_3 0.0189(19) 0.021(2) 0.026(2) -0.0012(16) 0.0107(15) -0.0015(16)
C12_3 0.0189(19) 0.021(2) 0.026(2) -0.0012(16) 0.0107(15) -0.0015(16)
N12_3 0.0189(19) 0.021(2) 0.026(2) -0.0012(16) 0.0107(15) -0.0015(16)
C13_3 0.0189(19) 0.021(2) 0.026(2) -0.0012(16) 0.0107(15) -0.0015(16)
N14_3 0.0189(19) 0.021(2) 0.026(2) -0.0012(16) 0.0107(15) -0.0015(16)
C15_3 0.0189(19) 0.021(2) 0.026(2) -0.0012(16) 0.0107(15) -0.0015(16)
C16_3 0.0189(19) 0.021(2) 0.026(2) -0.0012(16) 0.0107(15) -0.0015(16)
C21_3 0.0135(18) 0.015(2) 0.064(3) 0.0017(19) 0.0164(18) -0.0019(15)
C22_3 0.0135(18) 0.015(2) 0.064(3) 0.0017(19) 0.0164(18) -0.0019(15)
F22_3 0.0135(18) 0.015(2) 0.064(3) 0.0017(19) 0.0164(18) -0.0019(15)
C23_3 0.0135(18) 0.015(2) 0.064(3) 0.0017(19) 0.0164(18) -0.0019(15)
F23_3 0.0135(18) 0.015(2) 0.064(3) 0.0017(19) 0.0164(18) -0.0019(15)
C24_3 0.0135(18) 0.015(2) 0.064(3) 0.0017(19) 0.0164(18) -0.0019(15)
C25_3 0.0135(18) 0.015(2) 0.064(3) 0.0017(19) 0.0164(18) -0.0019(15)
F25_3 0.0135(18) 0.015(2) 0.064(3) 0.0017(19) 0.0164(18) -0.0019(15)
C26_3 0.0135(18) 0.015(2) 0.064(3) 0.0017(19) 0.0164(18) -0.0019(15)
F26_3 0.0135(18) 0.015(2) 0.064(3) 0.0017(19) 0.0164(18) -0.0019(15)
C27_3 0.0135(18) 0.015(2) 0.064(3) 0.0017(19) 0.0164(18) -0.0019(15)
O21_3 0.0135(18) 0.015(2) 0.064(3) 0.0017(19) 0.0164(18) -0.0019(15)
O22_3 0.0135(18) 0.015(2) 0.064(3) 0.0017(19) 0.0164(18) -0.0019(15)

loop_
_atom_type_symbol
_atom_type_description
_atom_type_scat_dispersion_real
_atom_type_scat_dispersion_imag
_atom_type_scat_source
C C 0.0033 0.0016 'International Tables Vol C Tables 4.2.6.8 and 6.1.1.4'
H H 0.0000 0.0000 'International Tables Vol C Tables 4.2.6.8 and 6.1.1.4'
N N 0.0061 0.0033 'International Tables Vol C Tables 4.2.6.8 and 6.1.1.4'
O O 0.0106 0.0060 'International Tables Vol C Tables 4.2.6.8 and 6.1.1.4'
F F 0.0171 0.0103 'International Tables Vol C Tables 4.2.6.8 and 6.1.1.4'
Br Br -0.2901 2.4595 'International Tables Vol C Tables 4.2.6.8 and 6.1.1.4'

loop_
_geom_angle_atom_site_label_1
_geom_angle_atom_site_label_2
_geom_angle_atom_site_label_3
_geom_angle
_geom_angle_site_symmetry_1
_geom_angle_site_symmetry_3
_geom_angle_publ_flag
C24_1 Br3_1 N14_1 174.5(5) . 1_455 ?
C16_1 N11_1 C12_1 119.1(13) . . ?
N12_1 C12_1 N11_1 120.6(13) . . ?
N12_1 C12_1 C13_1 123.0(14) . . ?
N11_1 C12_1 C13_1 116.4(13) . . ?
C12_1 N12_1 H12A_1 120.0 . . ?
C12_1 N12_1 H12B_1 120.0 . . ?
H12A_1 N12_1 H12B_1 120.0 . . ?
N14_1 C13_1 C12_1 124.9(14) . . ?
N14_1 C13_1 Br1_1 115.7(10) . . ?
C12_1 C13_1 Br1_1 119.2(11) . . ?
C15_1 N14_1 C13_1 114.9(13) . . ?
N14_1 C15_1 C16_1 123.7(15) . . ?
N14_1 C15_1 Br2_1 116.7(11) . . ?
C16_1 C15_1 Br2_1 119.6(12) . . ?
N11_1 C16_1 C15_1 121.0(15) . . ?
N11_1 C16_1 H16_1 119.5 . . ?
C15_1 C16_1 H16_1 119.5 . . ?
C22_1 C21_1 C26_1 114.3(12) . . ?
C22_1 C21_1 C27_1 123.2(12) . . ?
C26_1 C21_1 C27_1 122.5(12) . . ?
F22_1 C22_1 C21_1 119.0(12) . . ?
F22_1 C22_1 C23_1 117.6(13) . . ?
C21_1 C22_1 C23_1 123.4(14) . . ?
F23_1 C23_1 C24_1 121.4(12) . . ?
F23_1 C23_1 C22_1 118.8(13) . . ?
C24_1 C23_1 C22_1 119.8(14) . . ?
C23_1 C24_1 C25_1 119.5(14) . . ?
C23_1 C24_1 Br3_1 119.3(11) . . ?
C25_1 C24_1 Br3_1 121.1(12) . . ?
F25_1 C25_1 C24_1 121.4(13) . . ?
F25_1 C25_1 C26_1 118.0(13) . . ?
C24_1 C25_1 C26_1 120.7(15) . . ?
F26_1 C26_1 C25_1 119.0(14) . . ?
F26_1 C26_1 C21_1 118.7(12) . . ?
C25_1 C26_1 C21_1 122.4(14) . . ?
O21_1 C27_1 O22_1 126.4(14) . . ?
O21_1 C27_1 C21_1 117.9(12) . . ?
O22_1 C27_1 C21_1 115.7(11) . . ?
C27_1 O21_1 H21_1 109.5 . . ?
C24_2 Br6_2 N14_2 177.4(5) . 1_455 ?
C16_2 N11_2 C12_2 117.4(13) . . ?
N12_2 C12_2 N11_2 118.6(13) . . ?
N12_2 C12_2 C13_2 123.1(14) . . ?
N11_2 C12_2 C13_2 118.3(13) . . ?
C12_2 N12_2 H12A_2 120.0 . . ?
C12_2 N12_2 H12B_2 120.0 . . ?
H12A_2 N12_2 H12B_2 120.0 . . ?
N14_2 C13_2 C12_2 122.9(14) . . ?
N14_2 C13_2 Br4_2 118.7(11) . . ?
C12_2 C13_2 Br4_2 118.4(11) . . ?
C15_2 N14_2 C13_2 116.4(13) . . ?
N14_2 C15_2 C16_2 123.9(15) . . ?
N14_2 C15_2 Br5_2 114.9(11) . . ?
C16_2 C15_2 Br5_2 121.1(12) . . ?
N11_2 C16_2 C15_2 121.1(15) . . ?
N11_2 C16_2 H16_2 119.4 . . ?
C15_2 C16_2 H16_2 119.4 . . ?
C22_2 C21_2 C26_2 115.4(12) . . ?
C22_2 C21_2 C27_2 122.5(13) . . ?
C26_2 C21_2 C27_2 122.0(13) . . ?
F22_2 C22_2 C21_2 120.1(12) . . ?
F22_2 C22_2 C23_2 117.0(13) . . ?
C21_2 C22_2 C23_2 123.0(15) . . ?
F23_2 C23_2 C24_2 121.5(13) . . ?
F23_2 C23_2 C22_2 119.1(14) . . ?
C24_2 C23_2 C22_2 119.4(14) . . ?
C25_2 C24_2 C23_2 118.9(14) . . ?
C25_2 C24_2 Br6_2 123.0(12) . . ?
C23_2 C24_2 Br6_2 118.1(11) . . ?
F25_2 C25_2 C26_2 119.4(14) . . ?
F25_2 C25_2 C24_2 117.8(13) . . ?
C26_2 C25_2 C24_2 122.9(15) . . ?
F26_2 C26_2 C25_2 118.1(14) . . ?
F26_2 C26_2 C21_2 121.6(12) . . ?
C25_2 C26_2 C21_2 120.3(14) . . ?
O21_2 C27_2 O22_2 125.3(14) . . ?
O21_2 C27_2 C21_2 116.9(13) . . ?
O22_2 C27_2 C21_2 117.8(13) . . ?
C27_2 O21_2 H21_2 109.5 . . ?
C24_3 Br9_3 N14_3 174.6(5) . 1_455 ?
C16_3 N11_3 C12_3 117.0(12) . . ?
N12_3 C12_3 N11_3 116.7(13) . . ?
N12_3 C12_3 C13_3 126.0(14) . . ?
N11_3 C12_3 C13_3 117.4(13) . . ?
C12_3 N12_3 H12A_3 120.0 . . ?
C12_3 N12_3 H12B_3 120.0 . . ?
H12A_3 N12_3 H12B_3 120.0 . . ?
N14_3 C13_3 C12_3 123.5(14) . . ?
N14_3 C13_3 Br7_3 118.8(10) . . ?
C12_3 C13_3 Br7_3 117.6(11) . . ?
C15_3 N14_3 C13_3 117.9(13) . . ?
N14_3 C15_3 C16_3 121.4(15) . . ?
N14_3 C15_3 Br8_3 117.2(10) . . ?
C16_3 C15_3 Br8_3 121.4(12) . . ?
N11_3 C16_3 C15_3 122.9(15) . . ?
N11_3 C16_3 H16_3 118.6 . . ?
C15_3 C16_3 H16_3 118.6 . . ?
C22_3 C21_3 C26_3 114.9(12) . . ?
C22_3 C21_3 C27_3 123.1(13) . . ?
C26_3 C21_3 C27_3 122.1(12) . . ?
F22_3 C22_3 C21_3 119.9(12) . . ?
F22_3 C22_3 C23_3 117.3(13) . . ?
C21_3 C22_3 C23_3 122.8(14) . . ?
F23_3 C23_3 C24_3 120.6(12) . . ?
F23_3 C23_3 C22_3 119.1(13) . . ?
C24_3 C23_3 C22_3 120.3(14) . . ?
C23_3 C24_3 C25_3 118.9(13) . . ?
C23_3 C24_3 Br9_3 119.7(11) . . ?
C25_3 C24_3 Br9_3 121.3(11) . . ?
F25_3 C25_3 C26_3 118.8(13) . . ?
F25_3 C25_3 C24_3 120.2(12) . . ?
C26_3 C25_3 C24_3 121.0(14) . . ?
F26_3 C26_3 C25_3 118.2(13) . . ?
F26_3 C26_3 C21_3 119.8(12) . . ?
C25_3 C26_3 C21_3 122.1(14) . . ?
O21_3 C27_3 O22_3 127.0(14) . . ?
O21_3 C27_3 C21_3 117.0(12) . . ?
O22_3 C27_3 C21_3 116.0(12) . . ?
C27_3 O21_3 H21_3 109.5 . . ?

loop_
_geom_bond_atom_site_label_1
_geom_bond_atom_site_label_2
_geom_bond_distance
_geom_bond_site_symmetry_2
_geom_bond_publ_flag
Br1_1 C13_1 1.905(16) . ?
Br2_1 C15_1 1.921(16) . ?
Br3_1 C24_1 1.879(15) . ?
Br3_1 N14_1 3.000(13) 1_455 ?
N11_1 C16_1 1.314(17) . ?
N11_1 C12_1 1.371(17) . ?
C12_1 N12_1 1.342(17) . ?
C12_1 C13_1 1.410(16) . ?
N12_1 H12A_1 0.8800 . ?
N12_1 H12B_1 0.8800 . ?
C13_1 N14_1 1.324(17) . ?
N14_1 C15_1 1.322(17) . ?
C15_1 C16_1 1.372(16) . ?
C16_1 H16_1 0.9500 . ?
C21_1 C22_1 1.368(19) . ?
C21_1 C26_1 1.424(19) . ?
C21_1 C27_1 1.514(17) . ?
C22_1 F22_1 1.363(16) . ?
C22_1 C23_1 1.393(17) . ?
C23_1 F23_1 1.347(16) . ?
C23_1 C24_1 1.358(19) . ?
C24_1 C25_1 1.358(19) . ?
C25_1 F25_1 1.339(16) . ?
C25_1 C26_1 1.366(16) . ?
C26_1 F26_1 1.327(16) . ?
C27_1 O21_1 1.229(15) . ?
C27_1 O22_1 1.269(16) . ?
O21_1 H21_1 0.8400 . ?
Br4_2 C13_2 1.896(16) . ?
Br5_2 C15_2 1.921(16) . ?
Br6_2 C24_2 1.922(15) . ?
Br6_2 N14_2 2.983(13) 1_455 ?
N11_2 C16_2 1.328(17) . ?
N11_2 C12_2 1.382(17) . ?
C12_2 N12_2 1.359(17) . ?
C12_2 C13_2 1.400(17) . ?
N12_2 H12A_2 0.8800 . ?
N12_2 H12B_2 0.8800 . ?
C13_2 N14_2 1.332(17) . ?
N14_2 C15_2 1.303(17) . ?
C15_2 C16_2 1.365(16) . ?
C16_2 H16_2 0.9500 . ?
C21_2 C22_2 1.378(19) . ?
C21_2 C26_2 1.43(2) . ?
C21_2 C27_2 1.505(17) . ?
C22_2 F22_2 1.356(17) . ?
C22_2 C23_2 1.379(17) . ?
C23_2 F23_2 1.346(16) . ?
C23_2 C24_2 1.36(2) . ?
C24_2 C25_2 1.354(19) . ?
C25_2 F25_2 1.335(17) . ?
C25_2 C26_2 1.344(16) . ?
C26_2 F26_2 1.331(16) . ?
C27_2 O21_2 1.246(16) . ?
C27_2 O22_2 1.261(17) . ?
O21_2 H21_2 0.8400 . ?
Br7_3 C13_3 1.889(16) . ?
Br8_3 C15_3 1.896(16) . ?
Br9_3 C24_3 1.902(14) . ?
Br9_3 N14_3 3.000(12) 1_455 ?
N11_3 C16_3 1.328(17) . ?
N11_3 C12_3 1.387(17) . ?
C12_3 N12_3 1.350(17) . ?
C12_3 C13_3 1.396(16) . ?
N12_3 H12A_3 0.8800 . ?
N12_3 H12B_3 0.8800 . ?
C13_3 N14_3 1.320(17) . ?
N14_3 C15_3 1.305(17) . ?
C15_3 C16_3 1.365(16) . ?
C16_3 H16_3 0.9500 . ?
C21_3 C22_3 1.374(19) . ?
C21_3 C26_3 1.427(19) . ?
C21_3 C27_3 1.517(17) . ?
C22_3 F22_3 1.341(16) . ?
C22_3 C23_3 1.387(17) . ?
C23_3 F23_3 1.343(16) . ?
C23_3 C24_3 1.366(19) . ?
C24_3 C25_3 1.369(19) . ?
C25_3 F25_3 1.346(16) . ?
C25_3 C26_3 1.357(16) . ?
C26_3 F26_3 1.334(16) . ?
C27_3 O21_3 1.231(15) . ?
C27_3 O22_3 1.267(16) . ?
O21_3 H21_3 0.8400 . ?

loop_
_geom_hbond_atom_site_label_D
_geom_hbond_atom_site_label_H
_geom_hbond_atom_site_label_A
_geom_hbond_distance_DH
_geom_hbond_distance_HA
_geom_hbond_distance_DA
_geom_hbond_angle_DHA
_geom_hbond_site_symmetry_A
O21_1 H21_1 N11_1 0.84 1.80 2.629(17) 170.0 .
O21_2 H21_2 N11_2 0.84 1.81 2.639(17) 170.2 .
O21_3 H21_3 N11_3 0.84 1.81 2.637(17) 169.8 .
N12_1 H12A_1 O22_1 0.88 2.15 2.995(17) 162.2 .
N12_2 H12A_2 O22_2 0.88 2.07 2.929(18) 166.4 .
N12_3 H12A_3 O22_3 0.88 2.10 2.966(17) 168.1 .

loop_
_geom_torsion_atom_site_label_1
_geom_torsion_atom_site_label_2
_geom_torsion_atom_site_label_3
_geom_torsion_atom_site_label_4
_geom_torsion
_geom_torsion_site_symmetry_1
_geom_torsion_site_symmetry_2
_geom_torsion_site_symmetry_3
_geom_torsion_site_symmetry_4
_geom_torsion_publ_flag
C16_1 N11_1 C12_1 N12_1 180.01(16) . . . . ?
C16_1 N11_1 C12_1 C13_1 0.0(2) . . . . ?
N12_1 C12_1 C13_1 N14_1 -180.0(2) . . . . ?
N11_1 C12_1 C13_1 N14_1 0.0(4) . . . . ?
N12_1 C12_1 C13_1 Br1_1 4.7(7) . . . . ?
N11_1 C12_1 C13_1 Br1_1 -175.3(7) . . . . ?
C12_1 C13_1 N14_1 C15_1 0.0(5) . . . . ?
Br1_1 C13_1 N14_1 C15_1 175.5(7) . . . . ?
C13_1 N14_1 C15_1 C16_1 0.0(5) . . . . ?
C13_1 N14_1 C15_1 Br2_1 178.2(6) . . . . ?
C12_1 N11_1 C16_1 C15_1 0.0(3) . . . . ?
N14_1 C15_1 C16_1 N11_1 0.0(5) . . . . ?
Br2_1 C15_1 C16_1 N11_1 -178.2(6) . . . . ?
C26_1 C21_1 C22_1 F22_1 179.93(14) . . . . ?
C27_1 C21_1 C22_1 F22_1 -0.24(14) . . . . ?
C26_1 C21_1 C22_1 C23_1 -0.2(2) . . . . ?
C27_1 C21_1 C22_1 C23_1 179.7(2) . . . . ?
F22_1 C22_1 C23_1 F23_1 -0.1(3) . . . . ?
C21_1 C22_1 C23_1 F23_1 180.0(2) . . . . ?
F22_1 C22_1 C23_1 C24_1 -179.9(2) . . . . ?
C21_1 C22_1 C23_1 C24_1 0.1(3) . . . . ?
F23_1 C23_1 C24_1 C25_1 -179.9(3) . . . . ?
C22_1 C23_1 C24_1 C25_1 -0.1(4) . . . . ?
F23_1 C23_1 C24_1 Br3_1 3.7(6) . . . . ?
C22_1 C23_1 C24_1 Br3_1 -176.5(4) . . . . ?
N14_1 Br3_1 C24_1 C23_1 -13(4) 1_455 . . . ?
N14_1 Br3_1 C24_1 C25_1 170(3) 1_455 . . . ?
C23_1 C24_1 C25_1 F25_1 -179.9(3) . . . . ?
Br3_1 C24_1 C25_1 F25_1 -3.5(6) . . . . ?
C23_1 C24_1 C25_1 C26_1 0.0(5) . . . . ?
Br3_1 C24_1 C25_1 C26_1 176.4(5) . . . . ?
F25_1 C25_1 C26_1 F26_1 -0.1(5) . . . . ?
C24_1 C25_1 C26_1 F26_1 -180.0(3) . . . . ?
F25_1 C25_1 C26_1 C21_1 179.8(3) . . . . ?
C24_1 C25_1 C26_1 C21_1 -0.1(5) . . . . ?
C22_1 C21_1 C26_1 F26_1 -180.0(2) . . . . ?
C27_1 C21_1 C26_1 F26_1 0.2(4) . . . . ?
C22_1 C21_1 C26_1 C25_1 0.1(3) . . . . ?
C27_1 C21_1 C26_1 C25_1 -179.7(3) . . . . ?
C22_1 C21_1 C27_1 O21_1 151.1(5) . . . . ?
C26_1 C21_1 C27_1 O21_1 -29.1(6) . . . . ?
C22_1 C21_1 C27_1 O22_1 -29.0(5) . . . . ?
C26_1 C21_1 C27_1 O22_1 150.9(6) . . . . ?
C16_2 N11_2 C12_2 N12_2 179.99(15) . . . . ?
C16_2 N11_2 C12_2 C13_2 0.0(2) . . . . ?
N12_2 C12_2 C13_2 N14_2 179.9(2) . . . . ?
N11_2 C12_2 C13_2 N14_2 -0.1(3) . . . . ?
N12_2 C12_2 C13_2 Br4_2 0.6(7) . . . . ?
N11_2 C12_2 C13_2 Br4_2 -179.5(7) . . . . ?
C12_2 C13_2 N14_2 C15_2 0.1(4) . . . . ?
Br4_2 C13_2 N14_2 C15_2 179.5(7) . . . . ?
C13_2 N14_2 C15_2 C16_2 0.0(5) . . . . ?
C13_2 N14_2 C15_2 Br5_2 -177.3(6) . . . . ?
C12_2 N11_2 C16_2 C15_2 0.0(3) . . . . ?
N14_2 C15_2 C16_2 N11_2 0.0(5) . . . . ?
Br5_2 C15_2 C16_2 N11_2 177.0(6) . . . . ?
C26_2 C21_2 C22_2 F22_2 179.98(14) . . . . ?
C27_2 C21_2 C22_2 F22_2 -0.05(14) . . . . ?
C26_2 C21_2 C22_2 C23_2 0.0(2) . . . . ?
C27_2 C21_2 C22_2 C23_2 180.0(2) . . . . ?
F22_2 C22_2 C23_2 F23_2 0.1(3) . . . . ?
C21_2 C22_2 C23_2 F23_2 -180.0(2) . . . . ?
F22_2 C22_2 C23_2 C24_2 179.9(2) . . . . ?
C21_2 C22_2 C23_2 C24_2 -0.1(3) . . . . ?
F23_2 C23_2 C24_2 C25_2 180.0(3) . . . . ?
C22_2 C23_2 C24_2 C25_2 0.1(4) . . . . ?
F23_2 C23_2 C24_2 Br6_2 1.0(6) . . . . ?
C22_2 C23_2 C24_2 Br6_2 -178.9(4) . . . . ?
N14_2 Br6_2 C24_2 C25_2 153(9) 1_455 . . . ?
N14_2 Br6_2 C24_2 C23_2 -28(9) 1_455 . . . ?
C23_2 C24_2 C25_2 F25_2 180.0(3) . . . . ?
Br6_2 C24_2 C25_2 F25_2 -1.0(6) . . . . ?
C23_2 C24_2 C25_2 C26_2 -0.1(5) . . . . ?
Br6_2 C24_2 C25_2 C26_2 178.9(5) . . . . ?
F25_2 C25_2 C26_2 F26_2 -0.1(5) . . . . ?
C24_2 C25_2 C26_2 F26_2 -180.0(3) . . . . ?
F25_2 C25_2 C26_2 C21_2 179.9(3) . . . . ?
C24_2 C25_2 C26_2 C21_2 0.0(5) . . . . ?
C22_2 C21_2 C26_2 F26_2 -180.0(2) . . . . ?
C27_2 C21_2 C26_2 F26_2 0.1(4) . . . . ?
C22_2 C21_2 C26_2 C25_2 0.0(3) . . . . ?
C27_2 C21_2 C26_2 C25_2 -179.9(3) . . . . ?
C22_2 C21_2 C27_2 O21_2 -169.7(6) . . . . ?
C26_2 C21_2 C27_2 O21_2 10.2(6) . . . . ?
C22_2 C21_2 C27_2 O22_2 10.3(6) . . . . ?
C26_2 C21_2 C27_2 O22_2 -169.8(6) . . . . ?
C16_3 N11_3 C12_3 N12_3 179.98(14) . . . . ?
C16_3 N11_3 C12_3 C13_3 0.0(2) . . . . ?
N12_3 C12_3 C13_3 N14_3 180.0(2) . . . . ?
N11_3 C12_3 C13_3 N14_3 -0.1(3) . . . . ?
N12_3 C12_3 C13_3 Br7_3 -4.3(8) . . . . ?
N11_3 C12_3 C13_3 Br7_3 175.7(7) . . . . ?
C12_3 C13_3 N14_3 C15_3 0.0(4) . . . . ?
Br7_3 C13_3 N14_3 C15_3 -175.7(8) . . . . ?
C13_3 N14_3 C15_3 C16_3 0.1(5) . . . . ?
C13_3 N14_3 C15_3 Br8_3 -178.3(6) . . . . ?
C12_3 N11_3 C16_3 C15_3 0.1(3) . . . . ?
N14_3 C15_3 C16_3 N11_3 -0.1(5) . . . . ?
Br8_3 C15_3 C16_3 N11_3 178.2(6) . . . . ?
C26_3 C21_3 C22_3 F22_3 -179.97(14) . . . . ?
C27_3 C21_3 C22_3 F22_3 0.20(14) . . . . ?
C26_3 C21_3 C22_3 C23_3 0.1(2) . . . . ?
C27_3 C21_3 C22_3 C23_3 -179.7(2) . . . . ?
F22_3 C22_3 C23_3 F23_3 0.1(3) . . . . ?
C21_3 C22_3 C23_3 F23_3 -179.9(2) . . . . ?
F22_3 C22_3 C23_3 C24_3 180.0(2) . . . . ?
C21_3 C22_3 C23_3 C24_3 -0.1(3) . . . . ?
F23_3 C23_3 C24_3 C25_3 179.9(3) . . . . ?
C22_3 C23_3 C24_3 C25_3 0.1(4) . . . . ?
F23_3 C23_3 C24_3 Br9_3 -3.8(6) . . . . ?
C22_3 C23_3 C24_3 Br9_3 176.3(4) . . . . ?
N14_3 Br9_3 C24_3 C23_3 17(4) 1_455 . . . ?
N14_3 Br9_3 C24_3 C25_3 -167(3) 1_455 . . . ?
C23_3 C24_3 C25_3 F25_3 179.9(3) . . . . ?
Br9_3 C24_3 C25_3 F25_3 3.7(6) . . . . ?
C23_3 C24_3 C25_3 C26_3 0.0(5) . . . . ?
Br9_3 C24_3 C25_3 C26_3 -176.2(5) . . . . ?
F25_3 C25_3 C26_3 F26_3 0.1(5) . . . . ?
C24_3 C25_3 C26_3 F26_3 -179.9(3) . . . . ?
F25_3 C25_3 C26_3 C21_3 -179.9(3) . . . . ?
C24_3 C25_3 C26_3 C21_3 0.0(5) . . . . ?
C22_3 C21_3 C26_3 F26_3 179.9(2) . . . . ?
C27_3 C21_3 C26_3 F26_3 -0.3(4) . . . . ?
C22_3 C21_3 C26_3 C25_3 -0.1(3) . . . . ?
C27_3 C21_3 C26_3 C25_3 179.8(3) . . . . ?
C22_3 C21_3 C27_3 O21_3 -155.2(6) . . . . ?
C26_3 C21_3 C27_3 O21_3 25.0(6) . . . . ?
C22_3 C21_3 C27_3 O22_3 24.9(6) . . . . ?
C26_3 C21_3 C27_3 O22_3 -154.9(6) . . . . ?
